data_7241728
loop_
_publ_author_name
'Chen, Kai'
'Hua, Zi-Yi'
'Li, Ran'
'Peng, Yu-Ying'
'Zhu, Qiang Zhao'
'Zhao, Jiang-Lin'
'Redshaw, Carl'

_publ_section_title
;
 Assemblies of cucurbit[6]uril-based coordination complexes with
 disulfonate ligands: from discrete complexes to one- and two-dimensional
 polymers
;
_journal_issue 2
_journal_name_full CrystEngComm
_journal_page_first 465
_journal_page_last 481
_journal_paper_doi 10.1039/D0CE01456G
_journal_volume 23
_journal_year 2021
_chemical_formula_sum 'C28 H24 Ba N12 O17 S2'
_chemical_formula_weight 1002.05
_space_group_crystal_system triclinic
_space_group_IT_number 2
_space_group_name_Hall '-P 1'
_space_group_name_H-M_alt 'P -1'
_atom_sites_solution_hydrogens geom
_audit_creation_method SHELXL-2018/3
_audit_update_record
;
2020-02-27 deposited with the CCDC.	2020-11-11 downloaded from the CCDC.
;
_cell_angle_alpha 109.442(2)
_cell_angle_beta 111.672(2)
_cell_angle_gamma 99.695(2)
_cell_formula_units_Z 2
_cell_length_a 11.2440(6)
_cell_length_b 13.9869(8)
_cell_length_c 14.8283(8)
_cell_measurement_reflns_used 9916
_cell_measurement_temperature 173(2)
_cell_measurement_theta_max 53.82
_cell_measurement_theta_min 3.09
_cell_volume 1927.38(19)
_computing_structure_refinement 'SHELXL-2018/3 (Sheldrick, 2018)'
_diffrn_ambient_temperature 173(2)
_diffrn_measured_fraction_theta_full 0.997
_diffrn_measured_fraction_theta_max 0.997
_diffrn_measurement_device_type 'Bruker APEX-II CCD'
_diffrn_measurement_method '\f and \w scans'
_diffrn_radiation_type GaK\a
_diffrn_radiation_wavelength 1.34139
_diffrn_reflns_av_R_equivalents 0.0777
_diffrn_reflns_av_unetI/netI 0.0783
_diffrn_reflns_Laue_measured_fraction_full 0.997
_diffrn_reflns_Laue_measured_fraction_max 0.997
_diffrn_reflns_limit_h_max 13
_diffrn_reflns_limit_h_min -13
_diffrn_reflns_limit_k_max 16
_diffrn_reflns_limit_k_min -16
_diffrn_reflns_limit_l_max 17
_diffrn_reflns_limit_l_min -17
_diffrn_reflns_number 21316
_diffrn_reflns_point_group_measured_fraction_full 0.997
_diffrn_reflns_point_group_measured_fraction_max 0.997
_diffrn_reflns_theta_full 52.987
_diffrn_reflns_theta_max 52.987
_diffrn_reflns_theta_min 3.091
_exptl_absorpt_coefficient_mu 6.704
_exptl_crystal_colour yellow
_exptl_crystal_density_diffrn 1.727
_exptl_crystal_description lump
_exptl_crystal_F_000 1000
_exptl_crystal_size_max 0.200
_exptl_crystal_size_mid 0.150
_exptl_crystal_size_min 0.150
_refine_diff_density_max 2.023
_refine_diff_density_min -1.120
_refine_diff_density_rms 0.187
_refine_ls_extinction_method none
_refine_ls_goodness_of_fit_ref 1.036
_refine_ls_hydrogen_treatment constr
_refine_ls_matrix_type full
_refine_ls_number_parameters 536
_refine_ls_number_reflns 6794
_refine_ls_number_restraints 0
_refine_ls_restrained_S_all 1.036
_refine_ls_R_factor_all 0.0763
_refine_ls_R_factor_gt 0.0698
_refine_ls_shift/su_max 0.001
_refine_ls_shift/su_mean 0.000
_refine_ls_structure_factor_coef Fsqd
_refine_ls_weighting_details 'w=1/[\s^2^(Fo^2^)+(0.0975P)^2^+18.7142P] where P=(Fo^2^+2Fc^2^)/3'
_refine_ls_weighting_scheme calc
_refine_ls_wR_factor_gt 0.1878
_refine_ls_wR_factor_ref 0.1953
_reflns_Friedel_coverage 0.000
_reflns_number_gt 6024
_reflns_number_total 6794
_reflns_threshold_expression 'I > 2\s(I)'
_cod_data_source_file d0ce01456g2.cif
_cod_data_source_block shelx_CCDC3
_cod_depositor_comments 'Adding full bibliography for 7241725--7241733.cif.'
_cod_database_code 7241728
_shelx_shelxl_version_number 2018/3
_shelx_space_group_comment
;
The symmetry employed for this shelxl refinement is uniquely defined
by the following loop, which should always be used as a source of
symmetry information in preference to the above space-group names.
They are only intended as comments.
;
_shelx_estimated_absorpt_t_min 0.347
_shelx_estimated_absorpt_t_max 0.433
_platon_squeeze_void_probe_radius 1.20

loop_
_space_group_symop_operation_xyz
'x, y, z'
'-x, -y, -z'

loop_
_atom_site_label
_atom_site_type_symbol
_atom_site_fract_x
_atom_site_fract_y
_atom_site_fract_z
_atom_site_U_iso_or_equiv
_atom_site_adp_type
_atom_site_occupancy
_atom_site_site_symmetry_order
_atom_site_calc_flag
_atom_site_refinement_flags_posn
_atom_site_refinement_flags_adp
_atom_site_refinement_flags_occupancy
_atom_site_disorder_assembly
_atom_site_disorder_group
Ba1 Ba 0.92323(4) 0.56157(3) 0.36092(3) 0.02266(18) Uani 1 1 d . . . . .
O1 O 0.6398(6) 0.4949(4) 0.2599(5) 0.0301(13) Uani 1 1 d . . . . .
O2 O 0.8355(6) 0.7182(5) 0.4763(5) 0.0300(13) Uani 1 1 d . . . . .
O3 O 0.9725(6) 0.7105(4) 0.7159(5) 0.0288(12) Uani 1 1 d . . . . .
O4 O 0.1442(5) 0.5673(4) 0.3049(4) 0.0262(12) Uani 1 1 d . . . . .
O5 O 0.3524(5) 0.8067(5) 0.5269(4) 0.0304(13) Uani 1 1 d . . . . .
O6 O 0.4577(5) 0.7708(5) 0.7450(5) 0.0289(12) Uani 1 1 d . . . . .
O7 O 0.9250(6) 0.7136(4) 0.2882(4) 0.0291(12) Uani 1 1 d . . . . .
O8 O 0.8288(6) 0.7778(5) 0.1544(4) 0.0337(13) Uani 1 1 d . . . . .
O9 O 1.0707(6) 0.8441(5) 0.2677(5) 0.0309(13) Uani 1 1 d . . . . .
O10 O 0.4601(7) 0.8563(5) 1.1739(5) 0.0356(14) Uani 1 1 d . . . . .
O11 O 0.4251(10) 0.7221(6) 1.0057(7) 0.061(2) Uani 1 1 d . . . . .
O12 O 0.2337(7) 0.7517(6) 1.0310(6) 0.0504(18) Uani 1 1 d . . . . .
O1W O 0.8959(6) 0.5320(5) 0.5312(5) 0.0285(12) Uani 1 1 d . . . . .
O2W O 1.1398(6) 0.7052(5) 0.5474(5) 0.0371(14) Uani 1 1 d . . . . .
O3W O 0.8239(7) 0.4758(5) 0.1363(5) 0.0471(17) Uani 1 1 d . . . . .
O4W O 0.7948(6) 0.3359(5) 0.2688(5) 0.0345(14) Uani 1 1 d . . . . .
S1 S 0.9358(2) 0.80267(15) 0.25796(15) 0.0248(4) Uani 1 1 d . . . . .
S2 S 0.3748(2) 0.80010(16) 1.06016(17) 0.0323(5) Uani 1 1 d . . . . .
C1 C 0.5288(7) 0.5069(6) 0.2273(6) 0.0209(15) Uani 1 1 d . . . . .
C2 C 0.2945(7) 0.4690(6) 0.1396(6) 0.0194(15) Uani 1 1 d . . . . .
H2 H 0.241189 0.438715 0.059640 0.023 Uiso 1 1 calc R U . . .
C3 C 0.2119(8) 0.5550(6) 0.2574(6) 0.0213(15) Uani 1 1 d . . . . .
C4 C 0.3639(7) 0.5907(6) 0.1895(6) 0.0208(15) Uani 1 1 d . . . . .
H4 H 0.344534 0.619071 0.133847 0.025 Uiso 1 1 calc R U . . .
C5 C 0.6156(8) 0.7051(6) 0.2897(6) 0.0239(16) Uani 1 1 d . . . . .
H5A H 0.695606 0.689429 0.283466 0.029 Uiso 1 1 calc R U . . .
H5B H 0.584943 0.744706 0.246218 0.029 Uiso 1 1 calc R U . . .
C6 C 0.3361(8) 0.7480(6) 0.3199(6) 0.0254(17) Uani 1 1 d . . . . .
H6A H 0.341569 0.782757 0.272651 0.030 Uiso 1 1 calc R U . . .
H6B H 0.258833 0.758051 0.334376 0.030 Uiso 1 1 calc R U . . .
C7 C 0.7623(8) 0.7725(6) 0.4830(6) 0.0223(16) Uani 1 1 d . . . . .
C8 C 0.5904(7) 0.8482(6) 0.4331(6) 0.0219(16) Uani 1 1 d . . . . .
H8 H 0.590320 0.900162 0.400236 0.026 Uiso 1 1 calc R U . . .
C9 C 0.4539(8) 0.8302(6) 0.5175(6) 0.0219(16) Uani 1 1 d . . . . .
C10 C 0.6786(8) 0.9061(6) 0.5575(6) 0.0227(16) Uani 1 1 d . . . . .
H10 H 0.725210 0.984230 0.582420 0.027 Uiso 1 1 calc R U . . .
C11 C 0.8910(8) 0.8829(6) 0.6791(6) 0.0235(16) Uani 1 1 d . . . . .
H11A H 0.919292 0.962023 0.718274 0.028 Uiso 1 1 calc R U . . .
H11B H 0.967387 0.865567 0.667336 0.028 Uiso 1 1 calc R U . . .
C12 C 0.6134(8) 0.9295(6) 0.7100(6) 0.0233(16) Uani 1 1 d . . . . .
H12A H 0.684839 1.001003 0.750457 0.028 Uiso 1 1 calc R U . . .
H12B H 0.531820 0.938674 0.717892 0.028 Uiso 1 1 calc R U . . .
C13 C 0.9054(7) 0.7498(6) 0.7559(6) 0.0215(16) Uani 1 1 d . . . . .
C14 C 0.8004(7) 0.8730(6) 0.8142(6) 0.0204(15) Uani 1 1 d . . . . .
H14 H 0.853040 0.949018 0.869228 0.025 Uiso 1 1 calc R U . . .
C15 C 0.5808(8) 0.7905(6) 0.7762(6) 0.0245(17) Uani 1 1 d . . . . .
C16 C 0.8023(8) 0.7949(6) 0.8677(6) 0.0229(16) Uani 1 1 d . . . . .
H16 H 0.856947 0.833874 0.947643 0.027 Uiso 1 1 calc R U . . .
C17 C 0.9042(7) 0.6422(6) 0.8568(6) 0.0221(16) Uani 1 1 d . . . . .
H17A H 0.943927 0.673766 0.936237 0.027 Uiso 1 1 calc R U . . .
H17B H 0.975542 0.625387 0.836873 0.027 Uiso 1 1 calc R U . . .
C18 C 0.6108(8) 0.6853(6) 0.8821(6) 0.0248(16) Uani 1 1 d . . . . .
H18A H 0.522703 0.692162 0.877181 0.030 Uiso 1 1 calc R U . . .
H18B H 0.675700 0.714629 0.959285 0.030 Uiso 1 1 calc R U . . .
C19 C 0.8111(8) 0.9417(6) 0.3143(6) 0.0236(16) Uani 1 1 d . . . . .
H19 H 0.749510 0.906902 0.239649 0.028 Uiso 1 1 calc R U . . .
C20 C 0.9193(8) 0.9093(6) 0.3545(6) 0.0213(15) Uani 1 1 d . . . . .
C21 C 1.0106(7) 0.9567(6) 0.4638(6) 0.0191(15) Uani 1 1 d . . . . .
C22 C 0.8774(8) 1.0768(6) 0.4918(6) 0.0230(16) Uani 1 1 d . . . . .
H22 H 0.862687 1.134270 0.537803 0.028 Uiso 1 1 calc R U . . .
C23 C 0.7917(8) 1.0278(7) 0.3852(7) 0.0279(17) Uani 1 1 d . . . . .
H23 H 0.717532 1.051378 0.357299 0.033 Uiso 1 1 calc R U . . .
C24 C 0.3779(9) 0.9002(7) 1.0093(6) 0.0287(18) Uani 1 1 d . . . . .
C25 C 0.2596(9) 0.9204(7) 0.9658(7) 0.0337(19) Uani 1 1 d . . . . .
H25 H 0.177468 0.877864 0.957465 0.040 Uiso 1 1 calc R U . . .
C26 C 0.2602(9) 1.0037(8) 0.9339(7) 0.035(2) Uani 1 1 d . . . . .
H26 H 0.178047 1.017676 0.904368 0.043 Uiso 1 1 calc R U . . .
C27 C 0.3758(9) 1.0652(7) 0.9442(6) 0.0280(17) Uani 1 1 d . . . . .
H27 H 0.375304 1.124527 0.926570 0.034 Uiso 1 1 calc R U . . .
C28 C 0.5001(8) 0.9596(6) 1.0178(6) 0.0262(17) Uani 1 1 d . . . . .
N1 N 0.2074(6) 0.4569(5) 0.1887(5) 0.0223(13) Uani 1 1 d . . . . .
N2 N 0.4065(6) 0.4287(5) 0.1700(5) 0.0222(13) Uani 1 1 d . . . . .
N3 N 0.5088(6) 0.6046(5) 0.2449(5) 0.0241(14) Uani 1 1 d . . . . .
N4 N 0.3090(7) 0.6335(5) 0.2630(5) 0.0244(14) Uani 1 1 d . . . . .
N5 N 0.6559(7) 0.7723(6) 0.3986(5) 0.0261(14) Uani 1 1 d . . . . .
N6 N 0.4577(6) 0.8006(5) 0.4190(5) 0.0253(14) Uani 1 1 d . . . . .
N7 N 0.7771(7) 0.8485(5) 0.5766(5) 0.0254(14) Uani 1 1 d . . . . .
N8 N 0.5804(6) 0.8906(5) 0.5962(5) 0.0212(13) Uani 1 1 d . . . . .
N9 N 0.8660(6) 0.8349(5) 0.7462(5) 0.0228(13) Uani 1 1 d . . . . .
N10 N 0.6597(7) 0.8591(5) 0.7574(5) 0.0251(14) Uani 1 1 d . . . . .
N11 N 0.8626(7) 0.7207(5) 0.8205(5) 0.0267(14) Uani 1 1 d . . . . .
N12 N 0.6592(6) 0.7482(5) 0.8358(5) 0.0222(13) Uani 1 1 d . . . . .
O5W O 0.9271(7) 0.1333(6) 0.9100(5) 0.0453(16) Uiso 1 1 d . . . . .

loop_
_atom_site_aniso_label
_atom_site_aniso_U_11
_atom_site_aniso_U_22
_atom_site_aniso_U_33
_atom_site_aniso_U_23
_atom_site_aniso_U_13
_atom_site_aniso_U_12
Ba1 0.0218(3) 0.0256(3) 0.0247(3) 0.0132(2) 0.0123(2) 0.00910(19)
O1 0.027(3) 0.029(3) 0.040(3) 0.017(3) 0.017(3) 0.014(3)
O2 0.024(3) 0.037(3) 0.038(3) 0.019(3) 0.017(3) 0.017(3)
O3 0.027(3) 0.031(3) 0.034(3) 0.014(3) 0.018(3) 0.013(3)
O4 0.022(3) 0.028(3) 0.028(3) 0.009(2) 0.014(2) 0.007(2)
O5 0.020(3) 0.037(3) 0.025(3) 0.008(3) 0.009(2) 0.004(2)
O6 0.014(3) 0.036(3) 0.036(3) 0.017(3) 0.010(2) 0.010(2)
O7 0.041(3) 0.019(3) 0.024(3) 0.007(2) 0.014(3) 0.007(2)
O8 0.042(4) 0.036(3) 0.021(3) 0.011(3) 0.013(3) 0.012(3)
O9 0.033(3) 0.033(3) 0.031(3) 0.013(3) 0.021(3) 0.008(3)
O10 0.046(4) 0.035(3) 0.028(3) 0.020(3) 0.015(3) 0.009(3)
O11 0.104(7) 0.035(4) 0.077(5) 0.022(4) 0.072(5) 0.031(4)
O12 0.034(4) 0.049(4) 0.071(5) 0.038(4) 0.021(4) 0.004(3)
O1W 0.029(3) 0.035(3) 0.035(3) 0.021(3) 0.020(3) 0.018(3)
O2W 0.035(3) 0.036(3) 0.031(3) 0.015(3) 0.010(3) 0.001(3)
O3W 0.048(4) 0.036(4) 0.032(3) 0.006(3) 0.010(3) -0.008(3)
O4W 0.026(3) 0.033(3) 0.035(3) 0.010(3) 0.009(3) 0.009(3)
S1 0.0272(10) 0.0241(9) 0.0227(9) 0.0100(8) 0.0123(8) 0.0058(8)
S2 0.0392(12) 0.0254(10) 0.0332(11) 0.0141(9) 0.0179(10) 0.0066(9)
C1 0.019(4) 0.027(4) 0.026(4) 0.015(3) 0.013(3) 0.014(3)
C2 0.016(4) 0.021(4) 0.021(4) 0.011(3) 0.007(3) 0.007(3)
C3 0.020(4) 0.026(4) 0.017(4) 0.012(3) 0.005(3) 0.006(3)
C4 0.019(4) 0.028(4) 0.016(3) 0.010(3) 0.007(3) 0.008(3)
C5 0.018(4) 0.031(4) 0.025(4) 0.016(3) 0.011(3) 0.005(3)
C6 0.022(4) 0.027(4) 0.029(4) 0.016(3) 0.009(3) 0.009(3)
C7 0.021(4) 0.017(4) 0.030(4) 0.010(3) 0.013(3) 0.006(3)
C8 0.016(4) 0.021(4) 0.025(4) 0.010(3) 0.006(3) 0.003(3)
C9 0.022(4) 0.017(4) 0.029(4) 0.008(3) 0.014(3) 0.008(3)
C10 0.018(4) 0.022(4) 0.026(4) 0.013(3) 0.008(3) 0.002(3)
C11 0.017(4) 0.026(4) 0.033(4) 0.016(3) 0.013(3) 0.008(3)
C12 0.024(4) 0.025(4) 0.027(4) 0.014(3) 0.013(3) 0.013(3)
C13 0.018(4) 0.021(4) 0.018(4) 0.007(3) 0.006(3) -0.001(3)
C14 0.020(4) 0.013(3) 0.016(3) 0.000(3) 0.004(3) 0.000(3)
C15 0.029(4) 0.019(4) 0.022(4) 0.003(3) 0.013(3) 0.011(3)
C16 0.018(4) 0.029(4) 0.021(4) 0.008(3) 0.012(3) 0.007(3)
C17 0.010(3) 0.024(4) 0.026(4) 0.008(3) 0.005(3) 0.003(3)
C18 0.026(4) 0.031(4) 0.028(4) 0.015(3) 0.020(3) 0.011(3)
C19 0.019(4) 0.018(4) 0.022(4) 0.007(3) 0.003(3) 0.000(3)
C20 0.025(4) 0.024(4) 0.023(4) 0.015(3) 0.014(3) 0.010(3)
C21 0.016(3) 0.022(4) 0.023(4) 0.010(3) 0.013(3) 0.007(3)
C22 0.024(4) 0.024(4) 0.026(4) 0.013(3) 0.012(3) 0.013(3)
C23 0.021(4) 0.033(4) 0.031(4) 0.017(4) 0.010(3) 0.009(3)
C24 0.032(4) 0.031(4) 0.016(4) 0.009(3) 0.007(3) 0.004(4)
C25 0.023(4) 0.034(5) 0.028(4) 0.010(4) 0.003(4) -0.001(4)
C26 0.028(4) 0.056(6) 0.030(4) 0.026(4) 0.013(4) 0.019(4)
C27 0.033(4) 0.032(4) 0.019(4) 0.015(3) 0.010(3) 0.006(4)
C28 0.032(4) 0.028(4) 0.013(3) 0.007(3) 0.008(3) 0.005(3)
N1 0.023(3) 0.023(3) 0.022(3) 0.010(3) 0.011(3) 0.006(3)
N2 0.017(3) 0.023(3) 0.024(3) 0.007(3) 0.007(3) 0.009(3)
N3 0.014(3) 0.026(3) 0.032(4) 0.011(3) 0.011(3) 0.005(3)
N4 0.021(3) 0.023(3) 0.029(3) 0.008(3) 0.015(3) 0.006(3)
N5 0.028(4) 0.034(4) 0.026(3) 0.018(3) 0.015(3) 0.015(3)
N6 0.019(3) 0.033(4) 0.029(4) 0.017(3) 0.012(3) 0.008(3)
N7 0.020(3) 0.028(4) 0.027(3) 0.012(3) 0.009(3) 0.008(3)
N8 0.017(3) 0.022(3) 0.022(3) 0.008(3) 0.008(3) 0.004(3)
N9 0.020(3) 0.030(4) 0.026(3) 0.015(3) 0.013(3) 0.014(3)
N10 0.022(3) 0.027(3) 0.033(4) 0.014(3) 0.015(3) 0.012(3)
N11 0.029(4) 0.022(3) 0.030(4) 0.009(3) 0.016(3) 0.009(3)
N12 0.017(3) 0.022(3) 0.024(3) 0.009(3) 0.007(3) 0.007(3)

loop_
_atom_type_symbol
_atom_type_description
_atom_type_scat_dispersion_real
_atom_type_scat_dispersion_imag
_atom_type_scat_source
C C 0.0137 0.0067 'International Tables Vol C Tables 4.2.6.8 and 6.1.1.4'
H H 0.0000 0.0000 'International Tables Vol C Tables 4.2.6.8 and 6.1.1.4'
N N 0.0241 0.0134 'International Tables Vol C Tables 4.2.6.8 and 6.1.1.4'
O O 0.0389 0.0241 'International Tables Vol C Tables 4.2.6.8 and 6.1.1.4'
S S 0.2925 0.4295 'International Tables Vol C Tables 4.2.6.8 and 6.1.1.4'
Ba Ba -0.3132 6.7527 'International Tables Vol C Tables 4.2.6.8 and 6.1.1.4'

loop_
_geom_angle_atom_site_label_1
_geom_angle_atom_site_label_2
_geom_angle_atom_site_label_3
_geom_angle
_geom_angle_site_symmetry_1
_geom_angle_site_symmetry_3
_geom_angle_publ_flag
O7 Ba1 O2W 88.63(18) . . ?
O7 Ba1 O1 88.61(17) . . ?
O2W Ba1 O1 140.84(18) . . ?
O7 Ba1 O1W 137.71(16) . . ?
O2W Ba1 O1W 71.42(18) . . ?
O1 Ba1 O1W 84.94(17) . . ?
O7 Ba1 O3W 67.21(18) . . ?
O2W Ba1 O3W 142.16(19) . . ?
O1 Ba1 O3W 70.11(19) . . ?
O1W Ba1 O3W 145.41(18) . . ?
O7 Ba1 O4W 135.89(17) . . ?
O2W Ba1 O4W 134.07(18) . . ?
O1 Ba1 O4W 65.69(16) . . ?
O1W Ba1 O4W 77.72(17) . . ?
O3W Ba1 O4W 70.41(18) . . ?
O7 Ba1 O2 72.48(16) . . ?
O2W Ba1 O2 71.31(18) . . ?
O1 Ba1 O2 70.64(16) . . ?
O1W Ba1 O2 65.95(16) . . ?
O3W Ba1 O2 123.2(2) . . ?
O4W Ba1 O2 124.63(17) . . ?
O7 Ba1 O1W 140.82(17) . 2_766 ?
O2W Ba1 O1W 65.60(18) . 2_766 ?
O1 Ba1 O1W 130.12(16) . 2_766 ?
O1W Ba1 O1W 63.27(18) . 2_766 ?
O3W Ba1 O1W 115.7(2) . 2_766 ?
O4W Ba1 O1W 70.42(17) . 2_766 ?
O2 Ba1 O1W 120.90(16) . 2_766 ?
O7 Ba1 O4 76.32(17) . 1_655 ?
O2W Ba1 O4 77.20(17) . 1_655 ?
O1 Ba1 O4 139.36(16) . 1_655 ?
O1W Ba1 O4 130.87(16) . 1_655 ?
O3W Ba1 O4 69.25(19) . 1_655 ?
O4W Ba1 O4 99.77(16) . 1_655 ?
O2 Ba1 O4 135.59(16) . 1_655 ?
O1W Ba1 O4 69.71(15) 2_766 1_655 ?
C1 O1 Ba1 155.6(5) . . ?
C7 O2 Ba1 153.8(5) . . ?
C3 O4 Ba1 164.6(5) . 1_455 ?
S1 O7 Ba1 175.0(4) . . ?
Ba1 O1W Ba1 116.74(18) . 2_766 ?
O8 S1 O7 113.1(4) . . ?
O8 S1 O9 112.5(3) . . ?
O7 S1 O9 111.5(4) . . ?
O8 S1 C20 106.9(4) . . ?
O7 S1 C20 106.4(3) . . ?
O9 S1 C20 105.9(3) . . ?
O10 S2 O12 113.5(4) . . ?
O10 S2 O11 113.1(5) . . ?
O12 S2 O11 111.1(5) . . ?
O10 S2 C24 106.0(4) . . ?
O12 S2 C24 105.7(4) . . ?
O11 S2 C24 106.7(4) . . ?
O1 C1 N2 126.7(7) . . ?
O1 C1 N3 124.8(7) . . ?
N2 C1 N3 108.5(6) . . ?
N1 C2 N2 115.0(6) . . ?
N1 C2 C4 103.7(6) . . ?
N2 C2 C4 103.6(6) . . ?
N1 C2 H2 111.3 . . ?
N2 C2 H2 111.3 . . ?
C4 C2 H2 111.3 . . ?
O4 C3 N4 127.0(7) . . ?
O4 C3 N1 125.8(7) . . ?
N4 C3 N1 107.1(6) . . ?
N4 C4 N3 113.2(6) . . ?
N4 C4 C2 103.8(6) . . ?
N3 C4 C2 103.4(6) . . ?
N4 C4 H4 112.0 . . ?
N3 C4 H4 112.0 . . ?
C2 C4 H4 112.0 . . ?
N5 C5 N3 114.7(6) . . ?
N5 C5 H5A 108.6 . . ?
N3 C5 H5A 108.6 . . ?
N5 C5 H5B 108.6 . . ?
N3 C5 H5B 108.6 . . ?
H5A C5 H5B 107.6 . . ?
N6 C6 N4 114.2(6) . . ?
N6 C6 H6A 108.7 . . ?
N4 C6 H6A 108.7 . . ?
N6 C6 H6B 108.7 . . ?
N4 C6 H6B 108.7 . . ?
H6A C6 H6B 107.6 . . ?
O2 C7 N7 125.3(7) . . ?
O2 C7 N5 126.3(7) . . ?
N7 C7 N5 108.4(6) . . ?
N6 C8 N5 115.0(6) . . ?
N6 C8 C10 103.7(6) . . ?
N5 C8 C10 103.3(6) . . ?
N6 C8 H8 111.4 . . ?
N5 C8 H8 111.4 . . ?
C10 C8 H8 111.4 . . ?
O5 C9 N8 127.6(7) . . ?
O5 C9 N6 124.4(7) . . ?
N8 C9 N6 108.0(6) . . ?
N8 C10 N7 116.3(6) . . ?
N8 C10 C8 102.8(6) . . ?
N7 C10 C8 102.8(6) . . ?
N8 C10 H10 111.4 . . ?
N7 C10 H10 111.4 . . ?
C8 C10 H10 111.4 . . ?
N7 C11 N9 114.6(6) . . ?
N7 C11 H11A 108.6 . . ?
N9 C11 H11A 108.6 . . ?
N7 C11 H11B 108.6 . . ?
N9 C11 H11B 108.6 . . ?
H11A C11 H11B 107.6 . . ?
N10 C12 N8 114.0(6) . . ?
N10 C12 H12A 108.7 . . ?
N8 C12 H12A 108.7 . . ?
N10 C12 H12B 108.7 . . ?
N8 C12 H12B 108.7 . . ?
H12A C12 H12B 107.6 . . ?
O3 C13 N11 126.3(7) . . ?
O3 C13 N9 124.5(7) . . ?
N11 C13 N9 109.2(6) . . ?
N10 C14 N9 115.5(6) . . ?
N10 C14 C16 104.7(6) . . ?
N9 C14 C16 102.6(6) . . ?
N10 C14 H14 111.2 . . ?
N9 C14 H14 111.2 . . ?
C16 C14 H14 111.2 . . ?
O6 C15 N12 125.3(7) . . ?
O6 C15 N10 125.1(7) . . ?
N12 C15 N10 109.6(7) . . ?
N12 C16 N11 115.1(6) . . ?
N12 C16 C14 102.5(6) . . ?
N11 C16 C14 104.1(6) . . ?
N12 C16 H16 111.5 . . ?
N11 C16 H16 111.5 . . ?
C14 C16 H16 111.5 . . ?
N11 C17 N1 112.9(6) . 2_666 ?
N11 C17 H17A 109.0 . . ?
N1 C17 H17A 109.0 2_666 . ?
N11 C17 H17B 109.0 . . ?
N1 C17 H17B 109.0 2_666 . ?
H17A C17 H17B 107.8 . . ?
N12 C18 N2 113.5(6) . 2_666 ?
N12 C18 H18A 108.9 . . ?
N2 C18 H18A 108.9 2_666 . ?
N12 C18 H18B 108.9 . . ?
N2 C18 H18B 108.9 2_666 . ?
H18A C18 H18B 107.7 . . ?
C20 C19 C23 119.3(7) . . ?
C20 C19 H19 120.3 . . ?
C23 C19 H19 120.3 . . ?
C19 C20 C21 122.2(7) . . ?
C19 C20 S1 115.5(6) . . ?
C21 C20 S1 122.3(6) . . ?
C20 C21 C22 123.4(7) . 2_776 ?
C20 C21 C21 118.3(8) . 2_776 ?
C22 C21 C21 118.2(8) 2_776 2_776 ?
C23 C22 C21 121.0(7) . 2_776 ?
C23 C22 H22 119.5 . . ?
C21 C22 H22 119.5 2_776 . ?
C22 C23 C19 120.8(7) . . ?
C22 C23 H23 119.6 . . ?
C19 C23 H23 119.6 . . ?
C25 C24 C28 120.9(8) . . ?
C25 C24 S2 118.0(7) . . ?
C28 C24 S2 121.1(6) . . ?
C24 C25 C26 119.7(8) . . ?
C24 C25 H25 120.1 . . ?
C26 C25 H25 120.1 . . ?
C27 C26 C25 121.4(8) . . ?
C27 C26 H26 119.3 . . ?
C25 C26 H26 119.3 . . ?
C26 C27 C28 120.0(8) . 2_677 ?
C26 C27 H27 120.0 . . ?
C28 C27 H27 120.0 2_677 . ?
C28 C28 C24 119.4(10) 2_677 . ?
C28 C28 C27 118.3(9) 2_677 2_677 ?
C24 C28 C27 122.2(7) . 2_677 ?
C3 N1 C2 112.6(6) . . ?
C3 N1 C17 122.5(6) . 2_666 ?
C2 N1 C17 121.7(6) . 2_666 ?
C1 N2 C2 113.1(6) . . ?
C1 N2 C18 123.1(6) . 2_666 ?
C2 N2 C18 121.6(6) . 2_666 ?
C1 N3 C5 124.2(6) . . ?
C1 N3 C4 111.2(6) . . ?
C5 N3 C4 123.1(6) . . ?
C3 N4 C4 112.4(6) . . ?
C3 N4 C6 123.8(6) . . ?
C4 N4 C6 122.8(6) . . ?
C7 N5 C5 123.1(7) . . ?
C7 N5 C8 113.0(6) . . ?
C5 N5 C8 123.9(6) . . ?
C9 N6 C6 121.0(6) . . ?
C9 N6 C8 111.6(6) . . ?
C6 N6 C8 126.3(6) . . ?
C7 N7 C11 123.5(6) . . ?
C7 N7 C10 112.4(6) . . ?
C11 N7 C10 123.0(6) . . ?
C9 N8 C10 113.7(6) . . ?
C9 N8 C12 122.0(6) . . ?
C10 N8 C12 124.2(6) . . ?
C13 N9 C11 123.2(6) . . ?
C13 N9 C14 112.0(6) . . ?
C11 N9 C14 124.8(6) . . ?
C15 N10 C14 111.2(6) . . ?
C15 N10 C12 124.2(6) . . ?
C14 N10 C12 122.8(6) . . ?
C13 N11 C17 121.8(6) . . ?
C13 N11 C16 111.8(6) . . ?
C17 N11 C16 124.7(6) . . ?
C15 N12 C18 123.2(7) . . ?
C15 N12 C16 111.7(6) . . ?
C18 N12 C16 123.5(6) . . ?

loop_
_geom_bond_atom_site_label_1
_geom_bond_atom_site_label_2
_geom_bond_distance
_geom_bond_site_symmetry_2
_geom_bond_publ_flag
Ba1 O7 2.686(5) . ?
Ba1 O2W 2.700(6) . ?
Ba1 O1 2.795(6) . ?
Ba1 O1W 2.805(5) . ?
Ba1 O3W 2.815(6) . ?
Ba1 O4W 2.838(6) . ?
Ba1 O2 2.860(5) . ?
Ba1 O1W 2.880(5) 2_766 ?
Ba1 O4 2.893(5) 1_655 ?
O1 C1 1.224(9) . ?
O2 C7 1.219(9) . ?
O3 C13 1.216(9) . ?
O4 C3 1.210(9) . ?
O5 C9 1.205(9) . ?
O6 C15 1.233(10) . ?
O7 S1 1.459(6) . ?
O8 S1 1.437(6) . ?
O9 S1 1.465(6) . ?
O10 S2 1.432(6) . ?
O11 S2 1.457(7) . ?
O12 S2 1.449(7) . ?
S1 C20 1.782(8) . ?
S2 C24 1.799(8) . ?
C1 N2 1.349(10) . ?
C1 N3 1.378(10) . ?
C2 N1 1.438(9) . ?
C2 N2 1.448(9) . ?
C2 C4 1.531(10) . ?
C2 H2 1.0000 . ?
C3 N4 1.369(10) . ?
C3 N1 1.390(10) . ?
C4 N4 1.454(9) . ?
C4 N3 1.471(9) . ?
C4 H4 1.0000 . ?
C5 N5 1.414(10) . ?
C5 N3 1.442(10) . ?
C5 H5A 0.9900 . ?
C5 H5B 0.9900 . ?
C6 N6 1.424(10) . ?
C6 N4 1.454(10) . ?
C6 H6A 0.9900 . ?
C6 H6B 0.9900 . ?
C7 N7 1.369(10) . ?
C7 N5 1.374(10) . ?
C8 N6 1.434(9) . ?
C8 N5 1.454(10) . ?
C8 C10 1.558(11) . ?
C8 H8 1.0000 . ?
C9 N8 1.346(10) . ?
C9 N6 1.399(10) . ?
C10 N8 1.438(10) . ?
C10 N7 1.475(10) . ?
C10 H10 1.0000 . ?
C11 N7 1.431(10) . ?
C11 N9 1.452(10) . ?
C11 H11A 0.9900 . ?
C11 H11B 0.9900 . ?
C12 N10 1.449(10) . ?
C12 N8 1.462(10) . ?
C12 H12A 0.9900 . ?
C12 H12B 0.9900 . ?
C13 N11 1.359(10) . ?
C13 N9 1.371(10) . ?
C14 N10 1.433(10) . ?
C14 N9 1.472(9) . ?
C14 C16 1.548(11) . ?
C14 H14 1.0000 . ?
C15 N12 1.362(10) . ?
C15 N10 1.363(10) . ?
C16 N12 1.455(9) . ?
C16 N11 1.460(10) . ?
C16 H16 1.0000 . ?
C17 N11 1.446(10) . ?
C17 N1 1.456(10) 2_666 ?
C17 H17A 0.9900 . ?
C17 H17B 0.9900 . ?
C18 N12 1.435(10) . ?
C18 N2 1.462(10) 2_666 ?
C18 H18A 0.9900 . ?
C18 H18B 0.9900 . ?
C19 C20 1.368(11) . ?
C19 C23 1.421(11) . ?
C19 H19 0.9500 . ?
C20 C21 1.395(11) . ?
C21 C22 1.424(11) 2_776 ?
C21 C21 1.449(14) 2_776 ?
C22 C23 1.353(11) . ?
C22 H22 0.9500 . ?
C23 H23 0.9500 . ?
C24 C25 1.371(13) . ?
C24 C28 1.419(12) . ?
C25 C26 1.396(13) . ?
C25 H25 0.9500 . ?
C26 C27 1.357(12) . ?
C26 H26 0.9500 . ?
C27 C28 1.448(12) 2_677 ?
C27 H27 0.9500 . ?
C28 C28 1.398(16) 2_677 ?

loop_
_geom_torsion_atom_site_label_1
_geom_torsion_atom_site_label_2
_geom_torsion_atom_site_label_3
_geom_torsion_atom_site_label_4
_geom_torsion
_geom_torsion_site_symmetry_1
_geom_torsion_site_symmetry_2
_geom_torsion_site_symmetry_3
_geom_torsion_site_symmetry_4
_geom_torsion_publ_flag
Ba1 O1 C1 N2 176.3(8) . . . . ?
Ba1 O1 C1 N3 -4.5(18) . . . . ?
Ba1 O4 C3 N4 128.1(17) 1_455 . . . ?
Ba1 O4 C3 N1 -54(2) 1_455 . . . ?
N1 C2 C4 N4 0.9(7) . . . . ?
N2 C2 C4 N4 -119.6(6) . . . . ?
N1 C2 C4 N3 119.2(6) . . . . ?
N2 C2 C4 N3 -1.3(7) . . . . ?
Ba1 O2 C7 N7 -177.1(7) . . . . ?
Ba1 O2 C7 N5 -0.7(17) . . . . ?
N6 C8 C10 N8 -4.7(7) . . . . ?
N5 C8 C10 N8 -125.1(6) . . . . ?
N6 C8 C10 N7 116.5(6) . . . . ?
N5 C8 C10 N7 -3.9(7) . . . . ?
N10 C14 C16 N12 -1.6(7) . . . . ?
N9 C14 C16 N12 -122.5(6) . . . . ?
N10 C14 C16 N11 118.6(6) . . . . ?
N9 C14 C16 N11 -2.3(7) . . . . ?
C23 C19 C20 C21 1.3(12) . . . . ?
C23 C19 C20 S1 -178.7(6) . . . . ?
O8 S1 C20 C19 2.6(7) . . . . ?
O7 S1 C20 C19 -118.6(6) . . . . ?
O9 S1 C20 C19 122.7(6) . . . . ?
O8 S1 C20 C21 -177.4(6) . . . . ?
O7 S1 C20 C21 61.4(7) . . . . ?
O9 S1 C20 C21 -57.3(7) . . . . ?
C19 C20 C21 C22 178.8(7) . . . 2_776 ?
S1 C20 C21 C22 -1.3(11) . . . 2_776 ?
C19 C20 C21 C21 -0.3(13) . . . 2_776 ?
S1 C20 C21 C21 179.7(7) . . . 2_776 ?
C21 C22 C23 C19 -0.1(12) 2_776 . . . ?
C20 C19 C23 C22 -1.1(12) . . . . ?
O10 S2 C24 C25 -114.4(7) . . . . ?
O12 S2 C24 C25 6.4(8) . . . . ?
O11 S2 C24 C25 124.7(7) . . . . ?
O10 S2 C24 C28 63.0(7) . . . . ?
O12 S2 C24 C28 -176.2(7) . . . . ?
O11 S2 C24 C28 -57.8(8) . . . . ?
C28 C24 C25 C26 -2.9(13) . . . . ?
S2 C24 C25 C26 174.5(7) . . . . ?
C24 C25 C26 C27 0.5(14) . . . . ?
C25 C26 C27 C28 4.2(13) . . . 2_677 ?
C25 C24 C28 C28 0.5(14) . . . 2_677 ?
S2 C24 C28 C28 -176.8(8) . . . 2_677 ?
C25 C24 C28 C27 -175.2(8) . . . 2_677 ?
S2 C24 C28 C27 7.4(11) . . . 2_677 ?
O4 C3 N1 C2 176.6(7) . . . . ?
N4 C3 N1 C2 -4.9(8) . . . . ?
O4 C3 N1 C17 16.5(12) . . . 2_666 ?
N4 C3 N1 C17 -165.0(6) . . . 2_666 ?
N2 C2 N1 C3 114.8(7) . . . . ?
C4 C2 N1 C3 2.4(8) . . . . ?
N2 C2 N1 C17 -84.9(8) . . . 2_666 ?
C4 C2 N1 C17 162.7(6) . . . 2_666 ?
O1 C1 N2 C2 -177.4(7) . . . . ?
N3 C1 N2 C2 3.3(9) . . . . ?
O1 C1 N2 C18 -13.9(12) . . . 2_666 ?
N3 C1 N2 C18 166.9(6) . . . 2_666 ?
N1 C2 N2 C1 -113.7(7) . . . . ?
C4 C2 N2 C1 -1.2(8) . . . . ?
N1 C2 N2 C18 82.5(8) . . . 2_666 ?
C4 C2 N2 C18 -165.0(6) . . . 2_666 ?
O1 C1 N3 C5 10.0(12) . . . . ?
N2 C1 N3 C5 -170.7(7) . . . . ?
O1 C1 N3 C4 176.6(7) . . . . ?
N2 C1 N3 C4 -4.1(8) . . . . ?
N5 C5 N3 C1 -103.9(8) . . . . ?
N5 C5 N3 C4 91.1(9) . . . . ?
N4 C4 N3 C1 114.9(7) . . . . ?
C2 C4 N3 C1 3.3(8) . . . . ?
N4 C4 N3 C5 -78.4(9) . . . . ?
C2 C4 N3 C5 170.0(6) . . . . ?
O4 C3 N4 C4 -176.0(7) . . . . ?
N1 C3 N4 C4 5.5(8) . . . . ?
O4 C3 N4 C6 -6.9(12) . . . . ?
N1 C3 N4 C6 174.6(7) . . . . ?
N3 C4 N4 C3 -115.4(7) . . . . ?
C2 C4 N4 C3 -4.0(8) . . . . ?
N3 C4 N4 C6 75.4(9) . . . . ?
C2 C4 N4 C6 -173.2(7) . . . . ?
N6 C6 N4 C3 105.7(8) . . . . ?
N6 C6 N4 C4 -86.4(9) . . . . ?
O2 C7 N5 C5 1.2(12) . . . . ?
N7 C7 N5 C5 178.1(7) . . . . ?
O2 C7 N5 C8 -178.5(7) . . . . ?
N7 C7 N5 C8 -1.7(9) . . . . ?
N3 C5 N5 C7 93.9(9) . . . . ?
N3 C5 N5 C8 -86.3(9) . . . . ?
N6 C8 N5 C7 -108.8(8) . . . . ?
C10 C8 N5 C7 3.6(8) . . . . ?
N6 C8 N5 C5 71.5(9) . . . . ?
C10 C8 N5 C5 -176.2(7) . . . . ?
O5 C9 N6 C6 6.3(12) . . . . ?
N8 C9 N6 C6 -171.8(6) . . . . ?
O5 C9 N6 C8 174.8(7) . . . . ?
N8 C9 N6 C8 -3.3(8) . . . . ?
N4 C6 N6 C9 -104.4(8) . . . . ?
N4 C6 N6 C8 88.8(9) . . . . ?
N5 C8 N6 C9 117.1(7) . . . . ?
C10 C8 N6 C9 5.0(8) . . . . ?
N5 C8 N6 C6 -75.1(9) . . . . ?
C10 C8 N6 C6 172.8(7) . . . . ?
O2 C7 N7 C11 7.3(12) . . . . ?
N5 C7 N7 C11 -169.6(7) . . . . ?
O2 C7 N7 C10 175.7(7) . . . . ?
N5 C7 N7 C10 -1.2(9) . . . . ?
N9 C11 N7 C7 -100.5(8) . . . . ?
N9 C11 N7 C10 92.3(8) . . . . ?
N8 C10 N7 C7 114.7(7) . . . . ?
C8 C10 N7 C7 3.3(8) . . . . ?
N8 C10 N7 C11 -76.8(9) . . . . ?
C8 C10 N7 C11 171.7(6) . . . . ?
O5 C9 N8 C10 -178.2(8) . . . . ?
N6 C9 N8 C10 -0.2(8) . . . . ?
O5 C9 N8 C12 5.7(12) . . . . ?
N6 C9 N8 C12 -176.3(6) . . . . ?
N7 C10 N8 C9 -108.4(7) . . . . ?
C8 C10 N8 C9 3.1(8) . . . . ?
N7 C10 N8 C12 67.6(9) . . . . ?
C8 C10 N8 C12 179.1(6) . . . . ?
N10 C12 N8 C9 92.3(8) . . . . ?
N10 C12 N8 C10 -83.3(9) . . . . ?
O3 C13 N9 C11 5.2(12) . . . . ?
N11 C13 N9 C11 -177.5(7) . . . . ?
O3 C13 N9 C14 -172.9(7) . . . . ?
N11 C13 N9 C14 4.4(8) . . . . ?
N7 C11 N9 C13 99.6(8) . . . . ?
N7 C11 N9 C14 -82.5(9) . . . . ?
N10 C14 N9 C13 -114.4(7) . . . . ?
C16 C14 N9 C13 -1.1(8) . . . . ?
N10 C14 N9 C11 67.6(9) . . . . ?
C16 C14 N9 C11 -179.2(7) . . . . ?
O6 C15 N10 C14 173.7(7) . . . . ?
N12 C15 N10 C14 -5.6(8) . . . . ?
O6 C15 N10 C12 8.4(12) . . . . ?
N12 C15 N10 C12 -170.8(7) . . . . ?
N9 C14 N10 C15 116.3(7) . . . . ?
C16 C14 N10 C15 4.3(8) . . . . ?
N9 C14 N10 C12 -78.2(9) . . . . ?
C16 C14 N10 C12 169.8(6) . . . . ?
N8 C12 N10 C15 -101.8(8) . . . . ?
N8 C12 N10 C14 94.6(8) . . . . ?
O3 C13 N11 C17 5.4(12) . . . . ?
N9 C13 N11 C17 -171.9(6) . . . . ?
O3 C13 N11 C16 171.2(7) . . . . ?
N9 C13 N11 C16 -6.1(9) . . . . ?
N1 C17 N11 C13 -112.5(8) 2_666 . . . ?
N1 C17 N11 C16 83.5(9) 2_666 . . . ?
N12 C16 N11 C13 116.5(7) . . . . ?
C14 C16 N11 C13 5.2(8) . . . . ?
N12 C16 N11 C17 -78.2(9) . . . . ?
C14 C16 N11 C17 170.5(7) . . . . ?
O6 C15 N12 C18 -8.5(12) . . . . ?
N10 C15 N12 C18 170.8(7) . . . . ?
O6 C15 N12 C16 -174.8(7) . . . . ?
N10 C15 N12 C16 4.4(8) . . . . ?
N2 C18 N12 C15 109.2(8) 2_666 . . . ?
N2 C18 N12 C16 -86.1(9) 2_666 . . . ?
N11 C16 N12 C15 -113.9(7) . . . . ?
C14 C16 N12 C15 -1.6(8) . . . . ?
N11 C16 N12 C18 79.8(9) . . . . ?
C14 C16 N12 C18 -167.9(6) . . . . ?

loop_
_platon_squeeze_void_nr
_platon_squeeze_void_average_x
_platon_squeeze_void_average_y
_platon_squeeze_void_average_z
_platon_squeeze_void_volume
_platon_squeeze_void_count_electrons
_platon_squeeze_void_content
1 0.000 0.500 1.000 47 18 ' '
2 0.500 0.500 0.500 112 28 ' '
3 0.500 0.500 1.000 41 21 ' '
